data_7105713
loop_
_publ_author_name
'Yasutaka Inubushi'
'Satoshi Horike'
'Tomohiro Fukushima'
'George Akiyama'
'Ryotaro Matsuda'
'Susumu Kitagawa'

_publ_section_title
;
 Modification of Flexible Part in Cu2+ Interdigitated Framework for
 CH4/CO2 Separation (structures: 'C24 H18 Cu N2 O8' and 'C42 H34 Cu N2
 O10')
;
_journal_name_full Chem.Commun.
_journal_page_first 9229
_journal_paper_doi 10.1039/c0cc01294g
_journal_volume 46
_journal_year 2010
_chemical_formula_sum 'C42 H34 Cu N2 O10'
_chemical_formula_weight 790.25
_chemical_name_systematic
;
?
;
_space_group_IT_number 13
_symmetry_cell_setting monoclinic
_symmetry_space_group_name_Hall '-P 2yc'
_symmetry_space_group_name_H-M 'P 1 2/c 1'
_atom_sites_solution_hydrogens geom
_atom_sites_solution_primary direct
_atom_sites_solution_secondary difmap
_audit_creation_method SHELXL-97
_cell_angle_alpha 90.00
_cell_angle_beta 106.481(4)
_cell_angle_gamma 90.00
_cell_formula_units_Z 4
_cell_length_a 23.078(9)
_cell_length_b 11.080(4)
_cell_length_c 15.594(6)
_cell_measurement_reflns_used 55430
_cell_measurement_temperature 223(2)
_cell_measurement_theta_max 27.82
_cell_measurement_theta_min 3.10
_cell_volume 3824(3)
_computing_cell_refinement crystalclear
_computing_data_collection crystalclear
_computing_data_reduction texsan
_computing_structure_refinement 'SHELXL-97 (Sheldrick, 1997)'
_computing_structure_solution SIR-2004
_diffrn_ambient_temperature 223(2)
_diffrn_measured_fraction_theta_full 0.995
_diffrn_measured_fraction_theta_max 0.995
_diffrn_measurement_device_type CCD
_diffrn_measurement_method \w
_diffrn_radiation_monochromator graphite
_diffrn_radiation_source 'fine-focus sealed tube'
_diffrn_radiation_type MoK\a
_diffrn_radiation_wavelength 0.71070
_diffrn_reflns_av_R_equivalents 0.0463
_diffrn_reflns_av_sigmaI/netI 0.0286
_diffrn_reflns_limit_h_max 29
_diffrn_reflns_limit_h_min -29
_diffrn_reflns_limit_k_max 14
_diffrn_reflns_limit_k_min -14
_diffrn_reflns_limit_l_max 20
_diffrn_reflns_limit_l_min -19
_diffrn_reflns_number 55430
_diffrn_reflns_theta_full 27.50
_diffrn_reflns_theta_max 27.50
_diffrn_reflns_theta_min 3.11
_exptl_absorpt_coefficient_mu 0.633
_exptl_absorpt_correction_T_max 0.8839
_exptl_absorpt_correction_T_min 0.8839
_exptl_absorpt_correction_type empirical
_exptl_absorpt_process_details '(REQABA; Jacobson.,1998)'
_exptl_crystal_colour green
_exptl_crystal_density_diffrn 1.373
_exptl_crystal_density_method 'not measured'
_exptl_crystal_description plate
_exptl_crystal_F_000 1636
_exptl_crystal_size_max 0.20
_exptl_crystal_size_mid 0.20
_exptl_crystal_size_min 0.20
_refine_diff_density_max 0.848
_refine_diff_density_min -0.726
_refine_diff_density_rms 0.089
_refine_ls_extinction_method none
_refine_ls_goodness_of_fit_ref 1.125
_refine_ls_hydrogen_treatment constr
_refine_ls_matrix_type full
_refine_ls_number_parameters 465
_refine_ls_number_reflns 8750
_refine_ls_number_restraints 0
_refine_ls_restrained_S_all 1.125
_refine_ls_R_factor_all 0.0764
_refine_ls_R_factor_gt 0.0655
_refine_ls_shift/su_max 0.000
_refine_ls_shift/su_mean 0.000
_refine_ls_structure_factor_coef Fsqd
_refine_ls_weighting_details 'calc w=1/[\s^2^(Fo^2^)+(0.1038P)^2^+3.3065P] where P=(Fo^2^+2Fc^2^)/3'
_refine_ls_weighting_scheme calc
_refine_ls_wR_factor_gt 0.1832
_refine_ls_wR_factor_ref 0.1932
_reflns_number_gt 7529
_reflns_number_total 8750
_reflns_threshold_expression >2sigma(I)
_cod_data_source_file C0CC01294G.TXT
_cod_data_source_block crystalclear
_cod_depositor_comments
;
The following automatic conversions were performed:
'_symmetry_cell_setting' value 'Monoclinic' changed to 'monoclinic'
according to '/home/saulius/struct/CIF-dictionaries/cif_core.dic'
dictionary named 'cif_core.dic' version 2.4.1 from 2010-06-29.

Automatic conversion script
Id: cif_fix_enum 1527 2010-12-29 10:47:43Z saulius 
;
_cod_original_cell_volume 3824(2)
_cod_original_sg_symbol_H-M P2/c
_cod_database_code 7105713

loop_
_symmetry_equiv_pos_as_xyz
'x, y, z'
'-x, y, -z+1/2'
'-x, -y, -z'
'x, -y, z-1/2'

loop_
_atom_site_label
_atom_site_type_symbol
_atom_site_fract_x
_atom_site_fract_y
_atom_site_fract_z
_atom_site_U_iso_or_equiv
_atom_site_adp_type
_atom_site_occupancy
_atom_site_symmetry_multiplicity
_atom_site_calc_flag
_atom_site_refinement_flags
_atom_site_disorder_assembly
_atom_site_disorder_group
Cu1 Cu 0.5000 0.11547(4) 0.7500 0.02352(15) Uani 1 2 d S . .
Cu2 Cu 0.0000 0.18521(4) 0.2500 0.02238(14) Uani 1 2 d S . .
N1 N 0.0000 1.0045(3) 0.2500 0.0195(6) Uani 1 2 d S . .
C1 C 0.5000 0.5473(3) 0.7500 0.0207(7) Uani 1 2 d S . .
C2 C 0.0000 0.6169(3) 0.2500 0.0191(7) Uani 1 2 d S . .
O1 O 0.41930(8) 0.11821(16) 0.76821(13) 0.0267(4) Uani 1 1 d . . .
N2 N 0.5000 0.2953(3) 0.7500 0.0230(6) Uani 1 2 d S . .
O2 O 0.08014(8) 0.18260(17) 0.23129(13) 0.0271(4) Uani 1 1 d . . .
N3 N 0.5000 0.9348(3) 0.7500 0.0199(6) Uani 1 2 d S . .
N4 N 0.0000 0.3664(3) 0.2500 0.0241(6) Uani 1 2 d S . .
O3 O 0.44287(9) 0.1179(2) 0.58380(13) 0.0349(5) Uani 1 1 d . . .
O4 O 0.05654(10) 0.1983(2) 0.41524(13) 0.0374(5) Uani 1 1 d . . .
C3 C 0.5000 0.6824(3) 0.7500 0.0202(7) Uani 1 2 d S . .
C4 C 0.54133(12) 0.8725(2) 0.81265(17) 0.0227(5) Uani 1 1 d . . .
H1 H 0.5704 0.9153 0.8565 0.027 Uiso 1 1 calc R . .
O5 O 0.44728(10) 0.1647(3) 0.91313(16) 0.0465(6) Uani 1 1 d . . .
O6 O 0.05242(10) 0.1415(3) 0.08543(15) 0.0458(6) Uani 1 1 d . . .
O7 O 0.13147(10) 0.1023(2) 0.00393(14) 0.0422(6) Uani 1 1 d . . .
C5 C 0.04351(12) 0.8173(2) 0.31326(17) 0.0225(5) Uani 1 1 d . . .
H2 H 0.0733 0.7765 0.3575 0.027 Uiso 1 1 calc R . .
C6 C 0.0000 0.7528(3) 0.2500 0.0211(7) Uani 1 2 d S . .
O8 O 0.36970(10) 0.2166(2) 0.99325(14) 0.0431(6) Uani 1 1 d . . .
C7 C 0.04258(11) 0.9420(2) 0.31064(17) 0.0235(5) Uani 1 1 d . . .
H3 H 0.0728 0.9848 0.3528 0.028 Uiso 1 1 calc R . .
C8 C 0.30009(12) 0.1862(2) 0.75181(18) 0.0246(5) Uani 1 1 d . . .
H4 H 0.3109 0.1662 0.6998 0.030 Uiso 1 1 calc R . .
C9 C 0.54241(12) 0.7477(2) 0.81462(17) 0.0236(5) Uani 1 1 d . . .
H5 H 0.5718 0.7070 0.8596 0.028 Uiso 1 1 calc R . .
C10 C 0.34462(11) 0.1853(2) 0.83384(18) 0.0240(5) Uani 1 1 d . . .
C11 C 0.15617(12) 0.1353(2) 0.16301(18) 0.0246(5) Uani 1 1 d . . .
C12 C 0.20113(11) 0.1406(2) 0.24545(17) 0.0237(5) Uani 1 1 d . . .
H6 H 0.1898 0.1572 0.2976 0.028 Uiso 1 1 calc R . .
C13 C 0.10046(12) 0.2017(3) 0.49516(18) 0.0269(6) Uani 1 1 d . . .
C14 C 0.39963(12) 0.1223(2) 0.50349(18) 0.0252(5) Uani 1 1 d . . .
C15 C 0.17281(13) 0.1110(3) 0.08535(18) 0.0292(6) Uani 1 1 d . . .
C16 C 0.15905(13) 0.2332(3) 0.49622(19) 0.0317(6) Uani 1 1 d . . .
H7 H 0.1680 0.2505 0.4423 0.038 Uiso 1 1 calc R . .
C17 C 0.40812(12) 0.1533(2) 0.83865(19) 0.0273(6) Uani 1 1 d . . .
C18 C 0.26154(12) 0.1222(2) 0.25214(17) 0.0245(5) Uani 1 1 d . . .
C19 C 0.05169(12) 0.5529(3) 0.2916(2) 0.0335(7) Uani 1 1 d . . .
H8 H 0.0877 0.5936 0.3206 0.040 Uiso 1 1 calc R . .
C20 C 0.09158(12) 0.1547(2) 0.15920(19) 0.0271(6) Uani 1 1 d . . .
C21 C 0.34037(13) 0.0944(3) 0.49989(19) 0.0307(6) Uani 1 1 d . . .
H9 H 0.3304 0.0755 0.5527 0.037 Uiso 1 1 calc R . .
C22 C 0.44978(12) 0.4829(3) 0.7020(2) 0.0331(7) Uani 1 1 d . . .
H10 H 0.4149 0.5236 0.6687 0.040 Uiso 1 1 calc R . .
C23 C 0.41316(12) 0.1535(3) 0.4255(2) 0.0335(6) Uani 1 1 d . . .
H11 H 0.4529 0.1745 0.4272 0.040 Uiso 1 1 calc R . .
C24 C 0.24042(12) 0.2157(3) 0.74417(18) 0.0264(5) Uani 1 1 d . . .
C25 C 0.36809(12) 0.1538(3) 0.34510(19) 0.0322(6) Uani 1 1 d . . .
H12 H 0.3780 0.1746 0.2925 0.039 Uiso 1 1 calc R . .
C26 C 0.32841(13) 0.2160(3) 0.91140(18) 0.0296(6) Uani 1 1 d . . .
C27 C 0.20421(12) 0.2392(3) 0.57658(18) 0.0293(6) Uani 1 1 d . . .
H13 H 0.2433 0.2628 0.5766 0.035 Uiso 1 1 calc R . .
C28 C 0.29598(12) 0.0944(3) 0.41913(18) 0.0289(6) Uani 1 1 d . . .
H14 H 0.2562 0.0737 0.4178 0.035 Uiso 1 1 calc R . .
C29 C 0.13390(13) 0.1781(3) 0.6541(2) 0.0326(6) Uani 1 1 d . . .
H15 H 0.1251 0.1585 0.7078 0.039 Uiso 1 1 calc R . .
C30 C 0.19292(12) 0.2112(3) 0.65714(18) 0.0267(5) Uani 1 1 d . . .
C31 C 0.08805(12) 0.1734(3) 0.57477(19) 0.0324(6) Uani 1 1 d . . .
H16 H 0.0487 0.1511 0.5748 0.039 Uiso 1 1 calc R . .
C32 C 0.22638(13) 0.2466(3) 0.82290(19) 0.0327(6) Uani 1 1 d . . .
H17 H 0.1863 0.2673 0.8198 0.039 Uiso 1 1 calc R . .
C33 C 0.30865(11) 0.1241(2) 0.33977(17) 0.0239(5) Uani 1 1 d . . .
C34 C 0.45137(12) 0.3587(3) 0.7034(2) 0.0343(7) Uani 1 1 d . . .
H18 H 0.4170 0.3162 0.6704 0.041 Uiso 1 1 calc R . .
C35 C 0.26936(14) 0.2476(3) 0.90496(19) 0.0350(7) Uani 1 1 d . . .
H19 H 0.2585 0.2697 0.9565 0.042 Uiso 1 1 calc R . .
C36 C 0.27641(12) 0.0986(3) 0.17250(18) 0.0298(6) Uani 1 1 d . . .
H20 H 0.3171 0.0859 0.1749 0.036 Uiso 1 1 calc R . .
C37 C 0.23335(14) 0.0934(3) 0.09117(19) 0.0345(7) Uani 1 1 d . . .
H21 H 0.2449 0.0780 0.0391 0.041 Uiso 1 1 calc R . .
O9 O 0.1593(2) 0.5965(4) 0.4751(3) 0.1022(13) Uiso 1 1 d . . .
C38 C 0.1627(3) 0.5669(5) 0.5506(4) 0.0808(14) Uiso 1 1 d . . .
C39 C 0.2217(3) 0.5622(7) 0.6168(4) 0.107(2) Uiso 1 1 d . . .
H22 H 0.2531 0.5654 0.5867 0.161 Uiso 1 1 calc R . .
H23 H 0.2252 0.4876 0.6505 0.161 Uiso 1 1 calc R . .
H24 H 0.2259 0.6303 0.6571 0.161 Uiso 1 1 calc R . .
O10 O 0.3397(3) 0.5533(6) 0.0235(4) 0.154(2) Uiso 1 1 d . . .
C40 C 0.2753(4) 0.5666(8) -0.1130(5) 0.134(3) Uiso 1 1 d . . .
H25 H 0.2461 0.5576 -0.0793 0.201 Uiso 1 1 calc R . .
H26 H 0.2663 0.5093 -0.1619 0.201 Uiso 1 1 calc R . .
H27 H 0.2731 0.6480 -0.1366 0.201 Uiso 1 1 calc R . .
C41 C 0.3369(4) 0.5437(7) -0.0534(5) 0.109(2) Uiso 1 1 d . . .
C42 C 0.1073(4) 0.5385(8) 0.5715(5) 0.131(3) Uiso 1 1 d . . .
H28 H 0.0732 0.5600 0.5213 0.196 Uiso 1 1 calc R . .
H29 H 0.1054 0.5836 0.6239 0.196 Uiso 1 1 calc R . .
H30 H 0.1061 0.4527 0.5833 0.196 Uiso 1 1 calc R . .
C43 C 0.3886(5) 0.5187(10) -0.0775(7) 0.184(4) Uiso 1 1 d . . .
H31 H 0.4234 0.5519 -0.0332 0.275 Uiso 1 1 calc R . .
H32 H 0.3857 0.5545 -0.1354 0.275 Uiso 1 1 calc R . .
H33 H 0.3933 0.4319 -0.0810 0.275 Uiso 1 1 calc R . .
C44 C 0.04983(12) 0.4281(2) 0.2902(2) 0.0325(6) Uani 1 1 d . . .
H34 H 0.0852 0.3852 0.3188 0.039 Uiso 1 1 calc R . .

loop_
_atom_site_aniso_label
_atom_site_aniso_U_11
_atom_site_aniso_U_22
_atom_site_aniso_U_33
_atom_site_aniso_U_23
_atom_site_aniso_U_13
_atom_site_aniso_U_12
Cu1 0.0168(2) 0.0136(2) 0.0387(3) 0.000 0.00546(19) 0.000
Cu2 0.0161(2) 0.0141(2) 0.0351(3) 0.000 0.00418(18) 0.000
N1 0.0146(13) 0.0198(14) 0.0221(14) 0.000 0.0021(11) 0.000
C1 0.0192(16) 0.0161(15) 0.0238(17) 0.000 0.0010(13) 0.000
C2 0.0152(16) 0.0189(16) 0.0215(17) 0.000 0.0027(13) 0.000
O1 0.0162(9) 0.0226(9) 0.0395(11) -0.0028(8) 0.0049(8) 0.0008(7)
N2 0.0133(13) 0.0171(14) 0.0340(17) 0.000 -0.0008(12) 0.000
O2 0.0180(9) 0.0249(10) 0.0370(11) -0.0017(8) 0.0053(8) 0.0005(7)
N3 0.0145(13) 0.0158(13) 0.0286(15) 0.000 0.0047(11) 0.000
N4 0.0217(15) 0.0141(13) 0.0331(17) 0.000 0.0022(13) 0.000
O3 0.0283(11) 0.0432(12) 0.0251(10) 0.0057(8) -0.0055(8) -0.0044(8)
O4 0.0286(11) 0.0515(14) 0.0247(10) -0.0020(9) -0.0046(8) -0.0014(9)
C3 0.0215(17) 0.0150(16) 0.0221(17) 0.000 0.0029(14) 0.000
C4 0.0205(12) 0.0181(12) 0.0251(13) -0.0028(9) -0.0008(10) -0.0014(9)
O5 0.0215(10) 0.0686(17) 0.0399(13) -0.0074(12) -0.0070(9) 0.0080(10)
O6 0.0214(10) 0.0707(17) 0.0363(12) -0.0060(11) -0.0063(9) 0.0084(11)
O7 0.0345(12) 0.0594(15) 0.0240(11) -0.0044(9) -0.0059(9) 0.0027(10)
C5 0.0221(12) 0.0172(12) 0.0247(13) 0.0008(9) 0.0009(10) 0.0008(9)
C6 0.0224(17) 0.0155(15) 0.0251(17) 0.000 0.0063(14) 0.000
O8 0.0377(12) 0.0599(15) 0.0237(10) -0.0035(10) -0.0044(9) 0.0049(11)
C7 0.0223(12) 0.0192(12) 0.0249(12) -0.0016(9) 0.0000(10) 0.0004(9)
C8 0.0211(12) 0.0265(13) 0.0254(13) -0.0028(10) 0.0053(10) 0.0009(9)
C9 0.0240(12) 0.0174(11) 0.0247(12) 0.0001(9) -0.0009(10) 0.0021(9)
C10 0.0181(12) 0.0243(13) 0.0266(13) -0.0007(10) 0.0014(10) 0.0012(9)
C11 0.0189(12) 0.0249(12) 0.0278(13) -0.0003(10) 0.0031(10) 0.0005(10)
C12 0.0196(12) 0.0288(13) 0.0216(12) -0.0018(10) 0.0040(10) 0.0026(10)
C13 0.0205(12) 0.0293(13) 0.0260(13) -0.0034(10) -0.0011(10) 0.0018(10)
C14 0.0196(12) 0.0261(13) 0.0258(13) -0.0001(10) -0.0001(10) -0.0007(9)
C15 0.0284(14) 0.0322(15) 0.0224(13) -0.0020(10) -0.0003(11) 0.0019(11)
C16 0.0276(14) 0.0407(16) 0.0264(14) 0.0017(12) 0.0070(11) 0.0009(12)
C17 0.0189(12) 0.0237(13) 0.0345(15) -0.0002(11) 0.0000(11) 0.0012(10)
C18 0.0207(13) 0.0285(13) 0.0226(13) -0.0004(10) 0.0033(10) 0.0029(10)
C19 0.0203(13) 0.0210(13) 0.0499(18) -0.0016(12) -0.0052(12) -0.0025(10)
C20 0.0190(12) 0.0230(12) 0.0351(15) 0.0017(11) 0.0010(11) 0.0018(10)
C21 0.0263(14) 0.0408(16) 0.0245(14) 0.0044(11) 0.0063(11) -0.0036(11)
C22 0.0225(13) 0.0206(13) 0.0456(17) 0.0020(11) -0.0075(12) 0.0020(10)
C23 0.0167(12) 0.0501(18) 0.0321(15) 0.0015(13) 0.0041(11) -0.0021(12)
C24 0.0202(12) 0.0326(14) 0.0245(13) 0.0002(10) 0.0035(10) 0.0019(10)
C25 0.0214(13) 0.0529(18) 0.0231(13) 0.0023(12) 0.0077(11) -0.0017(12)
C26 0.0277(14) 0.0331(14) 0.0232(13) -0.0011(11) -0.0002(11) -0.0006(11)
C27 0.0176(12) 0.0405(16) 0.0290(14) 0.0002(12) 0.0053(10) -0.0023(11)
C28 0.0182(12) 0.0390(15) 0.0275(14) 0.0032(11) 0.0033(11) -0.0014(11)
C29 0.0222(13) 0.0481(18) 0.0277(14) 0.0026(12) 0.0074(11) -0.0004(12)
C30 0.0185(12) 0.0335(14) 0.0257(13) -0.0010(11) 0.0025(10) 0.0042(10)
C31 0.0185(13) 0.0460(17) 0.0303(14) 0.0010(12) 0.0033(11) -0.0017(11)
C32 0.0232(13) 0.0439(17) 0.0308(14) -0.0026(12) 0.0075(11) 0.0066(12)
C33 0.0176(12) 0.0291(13) 0.0225(13) 0.0004(10) 0.0018(10) 0.0026(9)
C34 0.0223(14) 0.0194(13) 0.0510(18) -0.0006(12) -0.0061(13) -0.0012(10)
C35 0.0322(15) 0.0467(18) 0.0264(14) -0.0045(13) 0.0086(12) 0.0024(13)
C36 0.0219(13) 0.0397(16) 0.0277(14) -0.0027(11) 0.0067(11) 0.0031(11)
C37 0.0348(16) 0.0431(17) 0.0256(14) -0.0019(12) 0.0085(12) 0.0055(13)
C44 0.0221(13) 0.0172(12) 0.0488(18) 0.0009(11) -0.0052(12) 0.0015(10)

loop_
_atom_type_symbol
_atom_type_description
_atom_type_scat_dispersion_real
_atom_type_scat_dispersion_imag
_atom_type_scat_source
C C 0.0033 0.0016 'International Tables Vol C Tables 4.2.6.8 and 6.1.1.4'
N N 0.0061 0.0033 'International Tables Vol C Tables 4.2.6.8 and 6.1.1.4'
O O 0.0106 0.0060 'International Tables Vol C Tables 4.2.6.8 and 6.1.1.4'
Cu Cu 0.3201 1.2651 'International Tables Vol C Tables 4.2.6.8 and 6.1.1.4'
H H 0.0000 0.0000 'International Tables Vol C Tables 4.2.6.8 and 6.1.1.4'

loop_
_geom_angle_atom_site_label_1
_geom_angle_atom_site_label_2
_geom_angle_atom_site_label_3
_geom_angle
_geom_angle_site_symmetry_1
_geom_angle_site_symmetry_3
_geom_angle_publ_flag
O1 Cu1 O1 178.23(11) 2_656 . ?
O1 Cu1 N2 89.11(5) 2_656 . ?
O1 Cu1 N2 89.11(5) . . ?
O1 Cu1 N3 90.89(5) 2_656 1_545 ?
O1 Cu1 N3 90.89(5) . 1_545 ?
N2 Cu1 N3 180.000(1) . 1_545 ?
O2 Cu2 O2 178.30(11) 2 . ?
O2 Cu2 N1 89.15(5) 2 1_545 ?
O2 Cu2 N1 89.15(5) . 1_545 ?
O2 Cu2 N4 90.85(5) 2 . ?
O2 Cu2 N4 90.85(5) . . ?
N1 Cu2 N4 180.0 1_545 . ?
C7 N1 C7 118.1(3) 2 . ?
C7 N1 Cu2 120.94(15) 2 1_565 ?
C7 N1 Cu2 120.94(15) . 1_565 ?
C22 C1 C22 118.0(3) 2_656 . ?
C22 C1 C3 121.01(17) 2_656 . ?
C22 C1 C3 121.01(17) . . ?
C19 C2 C19 118.3(3) . 2 ?
C19 C2 C6 120.87(17) . . ?
C19 C2 C6 120.87(17) 2 . ?
C17 O1 Cu1 124.67(17) . . ?
C34 N2 C34 117.2(3) 2_656 . ?
C34 N2 Cu1 121.41(16) 2_656 . ?
C34 N2 Cu1 121.41(16) . . ?
C20 O2 Cu2 125.61(17) . . ?
C4 N3 C4 118.4(3) . 2_656 ?
C4 N3 Cu1 120.82(15) . 1_565 ?
C4 N3 Cu1 120.82(15) 2_656 1_565 ?
C44 N4 C44 118.2(3) 2 . ?
C44 N4 Cu2 120.91(16) 2 . ?
C44 N4 Cu2 120.91(16) . . ?
C9 C3 C9 117.4(3) 2_656 . ?
C9 C3 C1 121.31(16) 2_656 . ?
C9 C3 C1 121.31(16) . . ?
N3 C4 C9 122.2(2) . . ?
C7 C5 C6 119.4(2) . . ?
C5 C6 C5 118.1(3) 2 . ?
C5 C6 C2 120.95(16) 2 . ?
C5 C6 C2 120.95(16) . . ?
N1 C7 C5 122.5(2) . . ?
C24 C8 C10 122.4(2) . . ?
C4 C9 C3 119.9(2) . . ?
C8 C10 C26 118.7(2) . . ?
C8 C10 C17 120.4(2) . . ?
C26 C10 C17 120.9(2) . . ?
C15 C11 C12 119.2(2) . . ?
C15 C11 C20 120.7(2) . . ?
C12 C11 C20 120.0(2) . . ?
C18 C12 C11 122.0(2) . . ?
O4 C13 C31 121.5(3) . . ?
O4 C13 C16 119.0(3) . . ?
C31 C13 C16 119.5(2) . . ?
O3 C14 C23 121.9(2) . . ?
O3 C14 C21 119.0(3) . . ?
C23 C14 C21 119.1(2) . . ?
O7 C15 C37 118.6(3) . . ?
O7 C15 C11 122.1(3) . . ?
C37 C15 C11 119.3(2) . . ?
C27 C16 C13 120.1(3) . . ?
O1 C17 O5 124.4(3) . . ?
O1 C17 C10 118.2(2) . . ?
O5 C17 C10 117.5(3) . . ?
C12 C18 C36 117.1(2) . . ?
C12 C18 C33 121.8(2) . . ?
C36 C18 C33 121.2(2) . . ?
C2 C19 C44 119.1(2) . . ?
O6 C20 O2 124.5(3) . . ?
O6 C20 C11 118.2(3) . . ?
O2 C20 C11 117.3(2) . . ?
C28 C21 C14 120.3(3) . . ?
C34 C22 C1 119.5(3) . . ?
C14 C23 C25 119.9(3) . . ?
C8 C24 C32 117.0(2) . . ?
C8 C24 C30 121.9(2) . . ?
C32 C24 C30 121.1(2) . . ?
C23 C25 C33 121.9(3) . . ?
O8 C26 C35 118.7(3) . . ?
O8 C26 C10 121.5(3) . . ?
C35 C26 C10 119.7(2) . . ?
C16 C27 C30 121.4(2) . . ?
C21 C28 C33 121.6(3) . . ?
C31 C29 C30 122.1(3) . . ?
C27 C30 C29 117.3(2) . . ?
C27 C30 C24 122.7(2) . . ?
C29 C30 C24 120.0(2) . . ?
C29 C31 C13 119.5(3) . . ?
C35 C32 C24 122.1(3) . . ?
C28 C33 C25 117.1(2) . . ?
C28 C33 C18 122.1(2) . . ?
C25 C33 C18 120.7(2) . . ?
N2 C34 C22 123.0(3) . . ?
C32 C35 C26 120.0(3) . . ?
C37 C36 C18 122.0(3) . . ?
C36 C37 C15 120.4(3) . . ?
O9 C38 C42 117.7(6) . . ?
O9 C38 C39 119.5(6) . . ?
C42 C38 C39 122.8(6) . . ?
O10 C41 C43 119.4(8) . . ?
O10 C41 C40 112.7(8) . . ?
C43 C41 C40 127.9(8) . . ?
N4 C44 C19 122.7(2) . . ?

loop_
_geom_bond_atom_site_label_1
_geom_bond_atom_site_label_2
_geom_bond_distance
_geom_bond_site_symmetry_2
_geom_bond_publ_flag
Cu1 O1 1.962(2) 2_656 ?
Cu1 O1 1.962(2) . ?
Cu1 N2 1.992(3) . ?
Cu1 N3 2.002(3) 1_545 ?
Cu2 O2 1.953(2) 2 ?
Cu2 O2 1.953(2) . ?
Cu2 N1 2.002(3) 1_545 ?
Cu2 N4 2.007(3) . ?
N1 C7 1.346(3) 2 ?
N1 C7 1.346(3) . ?
N1 Cu2 2.002(3) 1_565 ?
C1 C22 1.386(3) 2_656 ?
C1 C22 1.386(3) . ?
C1 C3 1.497(5) . ?
C2 C19 1.381(3) . ?
C2 C19 1.381(3) 2 ?
C2 C6 1.507(5) . ?
O1 C17 1.259(3) . ?
N2 C34 1.349(3) 2_656 ?
N2 C34 1.349(3) . ?
O2 C20 1.264(3) . ?
N3 C4 1.346(3) . ?
N3 C4 1.346(3) 2_656 ?
N3 Cu1 2.002(3) 1_565 ?
N4 C44 1.332(3) 2 ?
N4 C44 1.332(3) . ?
O3 C14 1.363(3) . ?
O4 C13 1.366(3) . ?
C3 C9 1.392(3) 2_656 ?
C3 C9 1.392(3) . ?
C4 C9 1.384(4) . ?
O5 C17 1.259(3) . ?
O6 C20 1.254(3) . ?
O7 C15 1.358(3) . ?
C5 C7 1.382(4) . ?
C5 C6 1.389(3) . ?
C6 C5 1.389(3) 2 ?
O8 C26 1.359(3) . ?
C8 C24 1.387(4) . ?
C8 C10 1.395(4) . ?
C10 C26 1.405(4) . ?
C10 C17 1.489(4) . ?
C11 C15 1.397(4) . ?
C11 C12 1.406(4) . ?
C11 C20 1.490(4) . ?
C12 C18 1.383(4) . ?
C13 C31 1.387(4) . ?
C13 C16 1.392(4) . ?
C14 C23 1.382(4) . ?
C14 C21 1.388(4) . ?
C15 C37 1.388(4) . ?
C16 C27 1.386(4) . ?
C18 C36 1.404(4) . ?
C18 C33 1.485(4) . ?
C19 C44 1.383(4) . ?
C21 C28 1.380(4) . ?
C22 C34 1.376(4) . ?
C23 C25 1.384(4) . ?
C24 C32 1.398(4) . ?
C24 C30 1.484(4) . ?
C25 C33 1.390(4) . ?
C26 C35 1.383(4) . ?
C27 C30 1.389(4) . ?
C28 C33 1.389(4) . ?
C29 C31 1.382(4) . ?
C29 C30 1.398(4) . ?
C32 C35 1.379(4) . ?
C36 C37 1.373(4) . ?
O9 C38 1.203(6) . ?
C38 C42 1.442(9) . ?
C38 C39 1.457(8) . ?
O10 C41 1.186(8) . ?
C40 C41 1.484(9) . ?
C41 C43 1.378(11) . ?

loop_
_geom_torsion_atom_site_label_1
_geom_torsion_atom_site_label_2
_geom_torsion_atom_site_label_3
_geom_torsion_atom_site_label_4
_geom_torsion
_geom_torsion_site_symmetry_1
_geom_torsion_site_symmetry_2
_geom_torsion_site_symmetry_3
_geom_torsion_site_symmetry_4
_geom_torsion_publ_flag
O1 Cu1 O1 C17 -68.5(2) 2_656 . . . ?
N2 Cu1 O1 C17 -68.6(2) . . . . ?
N3 Cu1 O1 C17 111.4(2) 1_545 . . . ?
O1 Cu1 N2 C34 -45.25(18) 2_656 . . 2_656 ?
O1 Cu1 N2 C34 134.75(18) . . . 2_656 ?
N3 Cu1 N2 C34 -111(100) 1_545 . . 2_656 ?
O1 Cu1 N2 C34 134.75(18) 2_656 . . . ?
O1 Cu1 N2 C34 -45.25(18) . . . . ?
N3 Cu1 N2 C34 69(100) 1_545 . . . ?
O2 Cu2 O2 C20 73.1(2) 2 . . . ?
N1 Cu2 O2 C20 73.2(2) 1_545 . . . ?
N4 Cu2 O2 C20 -106.8(2) . . . . ?
O2 Cu2 N4 C44 -39.98(18) 2 . . 2 ?
O2 Cu2 N4 C44 140.02(18) . . . 2 ?
N1 Cu2 N4 C44 75(45) 1_545 . . 2 ?
O2 Cu2 N4 C44 140.02(18) 2 . . . ?
O2 Cu2 N4 C44 -39.98(18) . . . . ?
N1 Cu2 N4 C44 -105(45) 1_545 . . . ?
C22 C1 C3 C9 162.8(2) 2_656 . . 2_656 ?
C22 C1 C3 C9 -17.2(2) . . . 2_656 ?
C22 C1 C3 C9 -17.2(2) 2_656 . . . ?
C22 C1 C3 C9 162.8(2) . . . . ?
C4 N3 C4 C9 -0.20(19) 2_656 . . . ?
Cu1 N3 C4 C9 179.80(19) 1_565 . . . ?
C7 C5 C6 C5 -0.76(18) . . . 2 ?
C7 C5 C6 C2 179.24(18) . . . . ?
C19 C2 C6 C5 159.1(2) . . . 2 ?
C19 C2 C6 C5 -20.9(2) 2 . . 2 ?
C19 C2 C6 C5 -20.9(2) . . . . ?
C19 C2 C6 C5 159.1(2) 2 . . . ?
C7 N1 C7 C5 -0.81(19) 2 . . . ?
Cu2 N1 C7 C5 179.19(19) 1_565 . . . ?
C6 C5 C7 N1 1.6(4) . . . . ?
N3 C4 C9 C3 0.4(4) . . . . ?
C9 C3 C9 C4 -0.19(18) 2_656 . . . ?
C1 C3 C9 C4 179.81(18) . . . . ?
C24 C8 C10 C26 -0.4(4) . . . . ?
C24 C8 C10 C17 -179.9(3) . . . . ?
C15 C11 C12 C18 -0.1(4) . . . . ?
C20 C11 C12 C18 179.5(2) . . . . ?
C12 C11 C15 O7 178.7(3) . . . . ?
C20 C11 C15 O7 -0.9(4) . . . . ?
C12 C11 C15 C37 -0.5(4) . . . . ?
C20 C11 C15 C37 179.9(3) . . . . ?
O4 C13 C16 C27 178.9(3) . . . . ?
C31 C13 C16 C27 -1.6(4) . . . . ?
Cu1 O1 C17 O5 -17.3(4) . . . . ?
Cu1 O1 C17 C10 161.87(18) . . . . ?
C8 C10 C17 O1 -5.5(4) . . . . ?
C26 C10 C17 O1 175.0(3) . . . . ?
C8 C10 C17 O5 173.7(3) . . . . ?
C26 C10 C17 O5 -5.8(4) . . . . ?
C11 C12 C18 C36 0.4(4) . . . . ?
C11 C12 C18 C33 -178.0(2) . . . . ?
C19 C2 C19 C44 -0.1(2) 2 . . . ?
C6 C2 C19 C44 179.9(2) . . . . ?
Cu2 O2 C20 O6 10.8(4) . . . . ?
Cu2 O2 C20 C11 -168.54(17) . . . . ?
C15 C11 C20 O6 4.2(4) . . . . ?
C12 C11 C20 O6 -175.4(3) . . . . ?
C15 C11 C20 O2 -176.4(3) . . . . ?
C12 C11 C20 O2 4.0(4) . . . . ?
O3 C14 C21 C28 -177.9(3) . . . . ?
C23 C14 C21 C28 2.0(5) . . . . ?
C22 C1 C22 C34 -0.1(2) 2_656 . . . ?
C3 C1 C22 C34 179.9(2) . . . . ?
O3 C14 C23 C25 178.3(3) . . . . ?
C21 C14 C23 C25 -1.5(5) . . . . ?
C10 C8 C24 C32 0.9(4) . . . . ?
C10 C8 C24 C30 -177.3(3) . . . . ?
C14 C23 C25 C33 0.4(5) . . . . ?
C8 C10 C26 O8 179.9(3) . . . . ?
C17 C10 C26 O8 -0.6(4) . . . . ?
C8 C10 C26 C35 -0.7(4) . . . . ?
C17 C10 C26 C35 178.8(3) . . . . ?
C13 C16 C27 C30 1.7(5) . . . . ?
C14 C21 C28 C33 -1.2(5) . . . . ?
C16 C27 C30 C29 -0.8(4) . . . . ?
C16 C27 C30 C24 179.4(3) . . . . ?
C31 C29 C30 C27 -0.2(5) . . . . ?
C31 C29 C30 C24 179.6(3) . . . . ?
C8 C24 C30 C27 -34.0(4) . . . . ?
C32 C24 C30 C27 147.9(3) . . . . ?
C8 C24 C30 C29 146.2(3) . . . . ?
C32 C24 C30 C29 -31.9(4) . . . . ?
C30 C29 C31 C13 0.2(5) . . . . ?
O4 C13 C31 C29 -179.9(3) . . . . ?
C16 C13 C31 C29 0.7(5) . . . . ?
C8 C24 C32 C35 -0.3(5) . . . . ?
C30 C24 C32 C35 177.9(3) . . . . ?
C21 C28 C33 C25 0.1(4) . . . . ?
C21 C28 C33 C18 178.9(3) . . . . ?
C23 C25 C33 C28 0.3(5) . . . . ?
C23 C25 C33 C18 -178.5(3) . . . . ?
C12 C18 C33 C28 27.3(4) . . . . ?
C36 C18 C33 C28 -151.1(3) . . . . ?
C12 C18 C33 C25 -154.0(3) . . . . ?
C36 C18 C33 C25 27.6(4) . . . . ?
C34 N2 C34 C22 -0.1(2) 2_656 . . . ?
Cu1 N2 C34 C22 179.9(2) . . . . ?
C1 C22 C34 N2 0.2(5) . . . . ?
C24 C32 C35 C26 -0.8(5) . . . . ?
O8 C26 C35 C32 -179.4(3) . . . . ?
C10 C26 C35 C32 1.3(5) . . . . ?
C12 C18 C36 C37 -0.2(4) . . . . ?
C33 C18 C36 C37 178.3(3) . . . . ?
C18 C36 C37 C15 -0.4(5) . . . . ?
O7 C15 C37 C36 -178.5(3) . . . . ?
C11 C15 C37 C36 0.7(5) . . . . ?
C44 N4 C44 C19 -0.1(2) 2 . . . ?
Cu2 N4 C44 C19 179.9(2) . . . . ?
C2 C19 C44 N4 0.1(5) . . . . ?
